data_7058447
loop_
_publ_author_name
'Janardhanan, Jith C.'
'James, Kiran'
'Puthuvakkal, Anisha'
'Bhaskaran, Rasmi P.'
'Suresh, Cherumuttathu H.'
'Praveen, Vakayil K.'
'Manoj, Narayanapillai'
'Babu, Beneesh P.'

_publ_section_title
;
 Synthesis of hybrid polycycles containing fused hydroxy benzofuran and
 1H-indazoles via a domino cyclization reaction
;
_journal_issue 25
_journal_name_full 'New Journal of Chemistry'
_journal_page_first 10166
_journal_paper_doi 10.1039/C9NJ01991J
_journal_volume 43
_journal_year 2019
_chemical_formula_sum 'C25 H16 N2 O2'
_chemical_formula_weight 376.40
_space_group_IT_number 14
_space_group_name_Hall '-P 2yn'
_space_group_name_H-M_alt 'P 1 21/n 1'
_symmetry_cell_setting monoclinic
_symmetry_space_group_name_Hall '-P 2yn'
_symmetry_space_group_name_H-M 'P 1 21/n 1'
_atom_sites_solution_hydrogens geom
_atom_sites_solution_primary direct
_atom_sites_solution_secondary difmap
_audit_creation_method SHELXL-97
_audit_update_record
;
2018-06-18 deposited with the CCDC.    2019-06-03 downloaded from the CCDC.
;
_cell_angle_alpha 90.00
_cell_angle_beta 100.554(8)
_cell_angle_gamma 90.00
_cell_formula_units_Z 4
_cell_length_a 10.877(3)
_cell_length_b 8.6204(16)
_cell_length_c 19.810(4)
_cell_measurement_reflns_used 3083
_cell_measurement_temperature 296(2)
_cell_measurement_theta_max 46.034
_cell_measurement_theta_min 5.164
_cell_volume 1826.0(7)
_computing_cell_refinement 'APEX2/SAINT (Bruker, 2004)'
_computing_data_collection 'APEX2 (Bruker, 2004)'
_computing_data_reduction 'SAINT/XPREP (Bruker, 2004)'
_computing_molecular_graphics 'ORTEP3 (Farrugia, 1997) and Mercury (Bruno et al., 2002)'
_computing_publication_material 'SHELXL-97 (Sheldrick, 1997)'
_computing_structure_refinement 'SHELXL-97 (Sheldrick, 1997)'
_computing_structure_solution 'SIR92 (Altornare et al., 1993)'
_diffrn_ambient_temperature 296(2)
_diffrn_measured_fraction_theta_full 0.993
_diffrn_measured_fraction_theta_max 0.993
_diffrn_measurement_device_type 'Bruker axs kappa apex2 CCD Diffractometer'
_diffrn_measurement_method '\w and \f scan'
_diffrn_radiation_monochromator graphite
_diffrn_radiation_source 'fine-focus sealed tube'
_diffrn_radiation_type MoK\a
_diffrn_radiation_wavelength 0.71073
_diffrn_reflns_av_R_equivalents 0.0602
_diffrn_reflns_av_sigmaI/netI 0.0654
_diffrn_reflns_limit_h_max 13
_diffrn_reflns_limit_h_min -14
_diffrn_reflns_limit_k_max 11
_diffrn_reflns_limit_k_min -10
_diffrn_reflns_limit_l_max 26
_diffrn_reflns_limit_l_min -24
_diffrn_reflns_number 14929
_diffrn_reflns_theta_full 28.34
_diffrn_reflns_theta_max 28.34
_diffrn_reflns_theta_min 2.00
_exptl_absorpt_coefficient_mu 0.088
_exptl_absorpt_correction_T_max 0.9826
_exptl_absorpt_correction_T_min 0.9741
_exptl_absorpt_correction_type multi-scan
_exptl_absorpt_process_details 'SADABS (Bruker, 1999)'
_exptl_crystal_colour colorless
_exptl_crystal_density_diffrn 1.369
_exptl_crystal_density_method 'not measured'
_exptl_crystal_description block
_exptl_crystal_F_000 784
_exptl_crystal_size_max 0.30
_exptl_crystal_size_mid 0.20
_exptl_crystal_size_min 0.20
_refine_diff_density_max 0.218
_refine_diff_density_min -0.354
_refine_diff_density_rms 0.079
_refine_ls_extinction_method none
_refine_ls_goodness_of_fit_ref 1.060
_refine_ls_hydrogen_treatment mixed
_refine_ls_matrix_type full
_refine_ls_number_parameters 265
_refine_ls_number_reflns 4532
_refine_ls_number_restraints 0
_refine_ls_restrained_S_all 1.060
_refine_ls_R_factor_all 0.1099
_refine_ls_R_factor_gt 0.0550
_refine_ls_shift/su_max 0.000
_refine_ls_shift/su_mean 0.000
_refine_ls_structure_factor_coef Fsqd
_refine_ls_weighting_details 'calc w=1/[\s^2^(Fo^2^)+(0.0841P)^2^+0.1561P] where P=(Fo^2^+2Fc^2^)/3'
_refine_ls_weighting_scheme calc
_refine_ls_wR_factor_gt 0.1387
_refine_ls_wR_factor_ref 0.1791
_reflns_number_gt 2628
_reflns_number_total 4532
_reflns_threshold_expression >2sigma(I)
_cod_data_source_file c9nj01991j2.cif
_cod_data_source_block shelxl
_cod_depositor_comments 'Adding full bibliography for 7058447.cif.'
_cod_original_cell_volume 1826.1(7)
_cod_original_sg_symbol_H-M P21/n
_cod_database_code 7058447

loop_
_symmetry_equiv_pos_as_xyz
'x, y, z'
'-x+1/2, y+1/2, -z+1/2'
'-x, -y, -z'
'x-1/2, -y-1/2, z-1/2'

loop_
_atom_site_label
_atom_site_type_symbol
_atom_site_fract_x
_atom_site_fract_y
_atom_site_fract_z
_atom_site_U_iso_or_equiv
_atom_site_adp_type
_atom_site_occupancy
_atom_site_symmetry_multiplicity
_atom_site_calc_flag
_atom_site_refinement_flags
O1 O 1.07888(16) 1.25207(19) 0.17366(8) 0.0456(4) Uani 1 1 d .
O2 O 1.20979(14) 0.9390(2) 0.41593(8) 0.0464(4) Uani 1 1 d .
N1 N 0.73783(18) 0.7867(2) 0.43986(9) 0.0408(5) Uani 1 1 d .
N2 N 0.67191(17) 0.8296(2) 0.37732(9) 0.0408(5) Uani 1 1 d .
C1 C 0.5437(3) 0.6021(4) 0.58483(14) 0.0674(9) Uani 1 1 d .
H1 H 0.5003 0.5618 0.6172 0.081 Uiso 1 1 calc R
C2 C 0.4948(3) 0.7248(4) 0.54397(13) 0.0610(7) Uani 1 1 d .
H7 H 0.4178 0.7660 0.5485 0.073 Uiso 1 1 calc R
C3 C 0.5592(2) 0.7874(3) 0.49623(12) 0.0492(6) Uani 1 1 d .
H8 H 0.5262 0.8708 0.4691 0.059 Uiso 1 1 calc R
C4 C 0.6724(2) 0.7244(3) 0.48957(11) 0.0416(6) Uani 1 1 d .
C5 C 0.8624(2) 0.8156(2) 0.44380(10) 0.0369(5) Uani 1 1 d .
C6 C 0.87725(19) 0.8832(2) 0.38063(10) 0.0339(5) Uani 1 1 d .
C7 C 0.99901(19) 0.9286(2) 0.37291(10) 0.0345(5) Uani 1 1 d .
C8 C 1.05818(19) 1.0152(2) 0.32502(10) 0.0333(5) Uani 1 1 d .
C9 C 1.01885(19) 1.0976(2) 0.26364(10) 0.0339(5) Uani 1 1 d .
H4 H 0.9347 1.1021 0.2436 0.041 Uiso 1 1 calc R
C10 C 1.1075(2) 1.1712(2) 0.23392(11) 0.0357(5) Uani 1 1 d .
C11 C 1.2347(2) 1.1675(3) 0.26402(12) 0.0461(6) Uani 1 1 d .
H2 H 1.2926 1.2187 0.2428 0.055 Uiso 1 1 calc R
C12 C 1.2748(2) 1.0892(3) 0.32439(12) 0.0475(6) Uani 1 1 d .
H16 H 1.3589 1.0855 0.3446 0.057 Uiso 1 1 calc R
C13 C 1.1858(2) 1.0171(3) 0.35352(11) 0.0397(5) Uani 1 1 d .
C14 C 1.0954(2) 0.8907(3) 0.42703(11) 0.0400(5) Uani 1 1 d .
C15 C 0.7532(2) 0.8862(2) 0.34126(10) 0.0353(5) Uani 1 1 d .
C16 C 0.6560(3) 0.5398(4) 0.57776(14) 0.0647(8) Uani 1 1 d .
H6 H 0.6890 0.4571 0.6054 0.078 Uiso 1 1 calc R
C17 C 0.7208(3) 0.5992(3) 0.52964(13) 0.0527(7) Uani 1 1 d .
H5 H 0.7965 0.5553 0.5242 0.063 Uiso 1 1 calc R
C18 C 0.9624(2) 0.7875(3) 0.49896(11) 0.0429(6) Uani 1 1 d .
H10 H 0.9484 0.7464 0.5403 0.052 Uiso 1 1 calc R
C19 C 1.0800(2) 0.8229(3) 0.48921(11) 0.0451(6) Uani 1 1 d .
H9 H 1.1489 0.8024 0.5233 0.054 Uiso 1 1 calc R
C20 C 0.70543(19) 0.9262(2) 0.26900(10) 0.0337(5) Uani 1 1 d .
C21 C 0.7695(2) 0.8815(3) 0.21770(11) 0.0430(6) Uani 1 1 d .
H15 H 0.8468 0.8327 0.2291 0.052 Uiso 1 1 calc R
C22 C 0.7182(3) 0.9095(3) 0.14951(12) 0.0558(7) Uani 1 1 d .
H14 H 0.7620 0.8814 0.1152 0.067 Uiso 1 1 calc R
C23 C 0.6036(3) 0.9783(3) 0.13236(13) 0.0576(7) Uani 1 1 d .
H13 H 0.5692 0.9956 0.0864 0.069 Uiso 1 1 calc R
C24 C 0.5393(3) 1.0218(3) 0.18250(13) 0.0547(7) Uani 1 1 d .
H12 H 0.4612 1.0684 0.1706 0.066 Uiso 1 1 calc R
C25 C 0.5900(2) 0.9968(3) 0.25060(12) 0.0448(6) Uani 1 1 d .
H11 H 0.5463 1.0277 0.2845 0.054 Uiso 1 1 calc R
H3 H 0.987(3) 1.263(3) 0.1615(13) 0.067 Uiso 1 1 d .

loop_
_atom_site_aniso_label
_atom_site_aniso_U_11
_atom_site_aniso_U_22
_atom_site_aniso_U_33
_atom_site_aniso_U_23
_atom_site_aniso_U_13
_atom_site_aniso_U_12
O1 0.0437(9) 0.0564(10) 0.0382(9) 0.0082(7) 0.0115(7) -0.0023(7)
O2 0.0365(9) 0.0608(11) 0.0389(9) 0.0054(7) -0.0006(7) 0.0022(7)
N1 0.0456(11) 0.0496(12) 0.0258(9) 0.0074(8) 0.0028(8) -0.0054(8)
N2 0.0444(11) 0.0497(12) 0.0267(9) 0.0061(8) 0.0023(8) -0.0045(8)
C1 0.072(2) 0.090(2) 0.0416(15) 0.0132(14) 0.0136(13) -0.0271(17)
C2 0.0562(17) 0.081(2) 0.0481(16) 0.0028(14) 0.0163(13) -0.0128(14)
C3 0.0548(15) 0.0560(16) 0.0371(13) 0.0024(11) 0.0095(11) -0.0094(12)
C4 0.0509(14) 0.0469(14) 0.0264(11) 0.0020(9) 0.0055(9) -0.0124(10)
C5 0.0445(13) 0.0351(12) 0.0299(11) 0.0010(9) 0.0040(9) -0.0033(9)
C6 0.0406(12) 0.0350(12) 0.0251(10) -0.0022(8) 0.0033(8) -0.0004(9)
C7 0.0387(12) 0.0351(12) 0.0275(11) -0.0037(8) 0.0008(8) 0.0015(9)
C8 0.0341(11) 0.0356(12) 0.0296(11) -0.0062(8) 0.0041(8) 0.0005(8)
C9 0.0330(11) 0.0389(12) 0.0289(11) -0.0042(9) 0.0031(8) -0.0002(9)
C10 0.0372(12) 0.0382(12) 0.0321(11) -0.0053(9) 0.0073(9) 0.0009(9)
C11 0.0362(13) 0.0584(16) 0.0458(14) -0.0012(11) 0.0126(10) -0.0048(10)
C12 0.0309(12) 0.0624(16) 0.0475(14) -0.0029(11) 0.0029(10) -0.0005(10)
C13 0.0369(12) 0.0483(14) 0.0323(12) -0.0024(9) 0.0020(9) 0.0015(9)
C14 0.0399(12) 0.0433(13) 0.0345(12) -0.0020(9) 0.0004(9) 0.0016(10)
C15 0.0378(12) 0.0401(12) 0.0272(11) 0.0008(9) 0.0040(8) -0.0032(9)
C16 0.077(2) 0.070(2) 0.0442(15) 0.0192(13) 0.0056(14) -0.0201(16)
C17 0.0610(17) 0.0533(16) 0.0432(14) 0.0098(11) 0.0079(12) -0.0073(12)
C18 0.0559(15) 0.0423(13) 0.0276(11) 0.0042(9) -0.0003(10) -0.0002(11)
C19 0.0491(14) 0.0489(14) 0.0324(12) 0.0053(10) -0.0057(10) 0.0038(11)
C20 0.0362(11) 0.0364(12) 0.0273(10) 0.0022(8) 0.0023(8) -0.0055(9)
C21 0.0417(13) 0.0528(15) 0.0331(12) -0.0060(10) 0.0033(9) -0.0050(10)
C22 0.0660(18) 0.0698(18) 0.0313(13) -0.0090(11) 0.0078(12) -0.0162(14)
C23 0.0711(19) 0.0602(17) 0.0347(13) 0.0097(12) -0.0083(13) -0.0203(13)
C24 0.0508(15) 0.0548(16) 0.0517(16) 0.0160(12) -0.0088(12) -0.0008(12)
C25 0.0430(13) 0.0496(14) 0.0412(13) 0.0100(10) 0.0065(10) 0.0022(10)

loop_
_atom_type_symbol
_atom_type_description
_atom_type_scat_dispersion_real
_atom_type_scat_dispersion_imag
_atom_type_scat_source
C C 0.0033 0.0016 'International Tables Vol C Tables 4.2.6.8 and 6.1.1.4'
H H 0.0000 0.0000 'International Tables Vol C Tables 4.2.6.8 and 6.1.1.4'
N N 0.0061 0.0033 'International Tables Vol C Tables 4.2.6.8 and 6.1.1.4'
O O 0.0106 0.0060 'International Tables Vol C Tables 4.2.6.8 and 6.1.1.4'

loop_
_geom_angle_atom_site_label_1
_geom_angle_atom_site_label_2
_geom_angle_atom_site_label_3
_geom_angle
C10 O1 H3 108.5(16)
C14 O2 C13 105.20(16)
N2 N1 C5 110.70(18)
N2 N1 C4 119.02(19)
C5 N1 C4 130.28(18)
C15 N2 N1 107.31(18)
C16 C1 C2 119.9(3)
C16 C1 H1 120.1
C2 C1 H1 120.1
C1 C2 C3 120.7(3)
C1 C2 H7 119.6
C3 C2 H7 119.6
C4 C3 C2 119.1(2)
C4 C3 H8 120.5
C2 C3 H8 120.5
C3 C4 C17 120.4(2)
C3 C4 N1 119.2(2)
C17 C4 N1 120.3(2)
N1 C5 C18 128.8(2)
N1 C5 C6 107.27(17)
C18 C5 C6 123.9(2)
C5 C6 C7 117.99(18)
C5 C6 C15 103.91(19)
C7 C6 C15 138.1(2)
C14 C7 C6 116.0(2)
C14 C7 C8 105.23(19)
C6 C7 C8 138.62(19)
C13 C8 C9 117.7(2)
C13 C8 C7 105.60(18)
C9 C8 C7 136.57(19)
C10 C9 C8 118.56(19)
C10 C9 H4 120.7
C8 C9 H4 120.7
O1 C10 C9 122.98(19)
O1 C10 C11 115.5(2)
C9 C10 C11 121.5(2)
C12 C11 C10 120.8(2)
C12 C11 H2 119.6
C10 C11 H2 119.6
C13 C12 C11 117.1(2)
C13 C12 H16 121.4
C11 C12 H16 121.4
C12 C13 O2 124.4(2)
C12 C13 C8 124.3(2)
O2 C13 C8 111.35(19)
O2 C14 C7 112.5(2)
O2 C14 C19 121.85(19)
C7 C14 C19 125.4(2)
N2 C15 C6 110.79(18)
N2 C15 C20 117.32(18)
C6 C15 C20 131.6(2)
C1 C16 C17 120.2(3)
C1 C16 H6 119.9
C17 C16 H6 119.9
C16 C17 C4 119.7(3)
C16 C17 H5 120.2
C4 C17 H5 120.2
C19 C18 C5 117.5(2)
C19 C18 H10 121.3
C5 C18 H10 121.3
C18 C19 C14 119.0(2)
C18 C19 H9 120.5
C14 C19 H9 120.5
C25 C20 C21 118.9(2)
C25 C20 C15 120.1(2)
C21 C20 C15 120.8(2)
C22 C21 C20 119.9(2)
C22 C21 H15 120.0
C20 C21 H15 120.0
C23 C22 C21 120.3(3)
C23 C22 H14 119.8
C21 C22 H14 119.8
C22 C23 C24 120.2(2)
C22 C23 H13 119.9
C24 C23 H13 119.9
C23 C24 C25 120.1(2)
C23 C24 H12 119.9
C25 C24 H12 119.9
C24 C25 C20 120.5(2)
C24 C25 H11 119.7
C20 C25 H11 119.7

loop_
_geom_bond_atom_site_label_1
_geom_bond_atom_site_label_2
_geom_bond_distance
O1 C10 1.368(3)
O1 H3 0.99(3)
O2 C14 1.367(3)
O2 C13 1.390(3)
N1 N2 1.364(2)
N1 C5 1.366(3)
N1 C4 1.422(3)
N2 C15 1.327(3)
C1 C16 1.364(4)
C1 C2 1.378(4)
C1 H1 0.9300
C2 C3 1.385(3)
C2 H7 0.9300
C3 C4 1.374(4)
C3 H8 0.9300
C4 C17 1.385(3)
C5 C18 1.414(3)
C5 C6 1.416(3)
C6 C7 1.416(3)
C6 C15 1.430(3)
C7 C14 1.394(3)
C7 C8 1.447(3)
C8 C13 1.399(3)
C8 C9 1.405(3)
C9 C10 1.373(3)
C9 H4 0.9300
C10 C11 1.403(3)
C11 C12 1.373(3)
C11 H2 0.9300
C12 C13 1.364(3)
C12 H16 0.9300
C14 C19 1.401(3)
C15 C20 1.471(3)
C16 C17 1.384(4)
C16 H6 0.9300
C17 H5 0.9300
C18 C19 1.362(3)
C18 H10 0.9300
C19 H9 0.9300
C20 C25 1.383(3)
C20 C21 1.388(3)
C21 C22 1.385(3)
C21 H15 0.9300
C22 C23 1.366(4)
C22 H14 0.9300
C23 C24 1.368(4)
C23 H13 0.9300
C24 C25 1.378(3)
C24 H12 0.9300
C25 H11 0.9300

loop_
_geom_torsion_atom_site_label_1
_geom_torsion_atom_site_label_2
_geom_torsion_atom_site_label_3
_geom_torsion_atom_site_label_4
_geom_torsion
C5 N1 N2 C15 -0.2(3)
C4 N1 N2 C15 178.79(19)
C16 C1 C2 C3 -0.9(4)
C1 C2 C3 C4 0.6(4)
C2 C3 C4 C17 0.6(4)
C2 C3 C4 N1 179.0(2)
N2 N1 C4 C3 -39.6(3)
C5 N1 C4 C3 139.2(2)
N2 N1 C4 C17 138.8(2)
C5 N1 C4 C17 -42.4(3)
N2 N1 C5 C18 -179.5(2)
C4 N1 C5 C18 1.7(4)
N2 N1 C5 C6 1.0(2)
C4 N1 C5 C6 -177.9(2)
N1 C5 C6 C7 178.05(18)
C18 C5 C6 C7 -1.5(3)
N1 C5 C6 C15 -1.3(2)
C18 C5 C6 C15 179.1(2)
C5 C6 C7 C14 4.9(3)
C15 C6 C7 C14 -176.0(2)
C5 C6 C7 C8 -170.4(2)
C15 C6 C7 C8 8.7(5)
C14 C7 C8 C13 2.0(2)
C6 C7 C8 C13 177.6(2)
C14 C7 C8 C9 -174.0(2)
C6 C7 C8 C9 1.6(5)
C13 C8 C9 C10 1.9(3)
C7 C8 C9 C10 177.6(2)
C8 C9 C10 O1 178.88(19)
C8 C9 C10 C11 -1.0(3)
O1 C10 C11 C12 -179.6(2)
C9 C10 C11 C12 0.2(3)
C10 C11 C12 C13 -0.5(4)
C11 C12 C13 O2 -177.0(2)
C11 C12 C13 C8 1.6(4)
C14 O2 C13 C12 177.5(2)
C14 O2 C13 C8 -1.2(2)
C9 C8 C13 C12 -2.3(3)
C7 C8 C13 C12 -179.2(2)
C9 C8 C13 O2 176.42(18)
C7 C8 C13 O2 -0.5(2)
C13 O2 C14 C7 2.6(2)
C13 O2 C14 C19 -172.4(2)
C6 C7 C14 O2 -179.68(18)
C8 C7 C14 O2 -2.9(2)
C6 C7 C14 C19 -4.9(3)
C8 C7 C14 C19 171.9(2)
N1 N2 C15 C6 -0.7(2)
N1 N2 C15 C20 174.07(18)
C5 C6 C15 N2 1.2(2)
C7 C6 C15 N2 -177.9(2)
C5 C6 C15 C20 -172.5(2)
C7 C6 C15 C20 8.3(4)
C2 C1 C16 C17 -0.1(4)
C1 C16 C17 C4 1.3(4)
C3 C4 C17 C16 -1.5(4)
N1 C4 C17 C16 -179.9(2)
N1 C5 C18 C19 178.1(2)
C6 C5 C18 C19 -2.4(3)
C5 C18 C19 C14 2.7(3)
O2 C14 C19 C18 175.3(2)
C7 C14 C19 C18 1.0(4)
N2 C15 C20 C25 40.1(3)
C6 C15 C20 C25 -146.5(2)
N2 C15 C20 C21 -134.0(2)
C6 C15 C20 C21 39.4(3)
C25 C20 C21 C22 0.8(3)
C15 C20 C21 C22 174.9(2)
C20 C21 C22 C23 -1.3(4)
C21 C22 C23 C24 0.8(4)
C22 C23 C24 C25 0.2(4)
C23 C24 C25 C20 -0.7(4)
C21 C20 C25 C24 0.2(3)
C15 C20 C25 C24 -174.0(2)
